data_1503660
loop_
_publ_author_name
'Kong, Kah-Hoe'
'Tan, Chong-Kiat'
'Lam, Yulin'

_publ_section_title
;
 Traceless Solid-Phase Synthesis of 6-Amino- and
 6-Hydroxyimino-1,3,5-triazine-2,4-diones and 1,3,5-Triazine-2,4,6-triones
;
_journal_issue 6
_journal_name_full 'Journal of Combinatorial Chemistry'
_journal_page_first 1050
_journal_paper_doi 10.1021/cc900091e
_journal_volume 11
_journal_year 2009
_chemical_formula_sum 'C10 H10 N4 O3'
_chemical_formula_weight 234.22
_chemical_name_systematic
; 
 6-(Hydroxyimino)-1-methyl-3-phenyl-1,3,5-triazine-2,4-dione  
;
_space_group_IT_number 61
_symmetry_cell_setting orthorhombic
_symmetry_space_group_name_Hall '-P 2ac 2ab'
_symmetry_space_group_name_H-M 'P b c a'
_atom_sites_solution_hydrogens geom
_atom_sites_solution_primary direct
_atom_sites_solution_secondary difmap
_audit_creation_method SHELXL-97
_cell_angle_alpha 90.00
_cell_angle_beta 90.00
_cell_angle_gamma 90.00
_cell_formula_units_Z 8
_cell_length_a 8.9730(5)
_cell_length_b 8.3478(5)
_cell_length_c 28.1826(15)
_cell_measurement_reflns_used 2569
_cell_measurement_temperature 223(2)
_cell_measurement_theta_max 26.82
_cell_measurement_theta_min 2.69
_cell_volume 2111.0(2)
_computing_cell_refinement 'Bruker SMART'
_computing_data_collection 'Bruker SMART'
_computing_data_reduction 'Bruker SAINT'
_computing_molecular_graphics 'Bruker SHELXTL'
_computing_publication_material 'Bruker SHELXTL'
_computing_structure_refinement 'SHELXL-97 (Sheldrick, 1997)'
_computing_structure_solution 'SHELXS-97 (Sheldrick, 1990)'
_diffrn_ambient_temperature 223(2)
_diffrn_measured_fraction_theta_full 0.998
_diffrn_measured_fraction_theta_max 0.998
_diffrn_measurement_device_type 'CCD area detector'
_diffrn_measurement_method 'phi and omega scans'
_diffrn_radiation_monochromator graphite
_diffrn_radiation_source 'fine-focus sealed tube'
_diffrn_radiation_type MoK\a
_diffrn_radiation_wavelength 0.71073
_diffrn_reflns_av_R_equivalents 0.0412
_diffrn_reflns_av_sigmaI/netI 0.0282
_diffrn_reflns_limit_h_max 11
_diffrn_reflns_limit_h_min -11
_diffrn_reflns_limit_k_max 10
_diffrn_reflns_limit_k_min -6
_diffrn_reflns_limit_l_max 36
_diffrn_reflns_limit_l_min -36
_diffrn_reflns_number 13815
_diffrn_reflns_theta_full 27.49
_diffrn_reflns_theta_max 27.49
_diffrn_reflns_theta_min 1.45
_exptl_absorpt_coefficient_mu 0.113
_exptl_absorpt_correction_T_max 0.9884
_exptl_absorpt_correction_T_min 0.9519
_exptl_absorpt_correction_type multi-scan
_exptl_absorpt_process_details 'Sadabs, (Sheldrick 2001)'
_exptl_crystal_colour colorless
_exptl_crystal_density_diffrn 1.474
_exptl_crystal_density_meas ?
_exptl_crystal_density_method 'not measured'
_exptl_crystal_description 'thin plate'
_exptl_crystal_F_000 976
_exptl_crystal_size_max 0.44
_exptl_crystal_size_mid 0.16
_exptl_crystal_size_min 0.10
_refine_diff_density_max 0.314
_refine_diff_density_min -0.246
_refine_diff_density_rms 0.057
_refine_ls_extinction_method none
_refine_ls_goodness_of_fit_ref 1.253
_refine_ls_hydrogen_treatment mixed
_refine_ls_matrix_type full
_refine_ls_number_parameters 163
_refine_ls_number_reflns 2419
_refine_ls_number_restraints 0
_refine_ls_restrained_S_all 1.253
_refine_ls_R_factor_all 0.0814
_refine_ls_R_factor_gt 0.0708
_refine_ls_shift/su_max 0.000
_refine_ls_shift/su_mean 0.000
_refine_ls_structure_factor_coef Fsqd
_refine_ls_weighting_details 'calc w=1/[\s^2^(Fo^2^)+(0.0531P)^2^+1.4572P] where P=(Fo^2^+2Fc^2^)/3'
_refine_ls_weighting_scheme calc
_refine_ls_wR_factor_gt 0.1480
_refine_ls_wR_factor_ref 0.1529
_reflns_number_gt 2103
_reflns_number_total 2419
_reflns_threshold_expression >2sigma(I)
_cod_data_source_file cc900091e_si_001.cif
_cod_data_source_block 6-(Hydroxyimino)-1-methyl-3-phenyl-1,3,5-triazine-2,4-dione
_cod_depositor_comments
;
The following automatic conversions were performed:

'_symmetry_cell_setting' value 'Orthorhombic' changed to
'orthorhombic' according to
/home/saulius/struct/CIF-dictionaries/cif_core.dic dictionary named
'cif_core.dic' version 2.4.2 from
2011-04-26.

'_exptl_absorpt_correction_type' value 'Multi-scan'
changed to 'multi-scan' according to
/home/saulius/struct/CIF-dictionaries/cif_core.dic dictionary named
'cif_core.dic' version 2.4.2 from 2011-04-26.

Automatic conversion script
Id: cif_fix_values 1715 2011-07-08 13:25:40Z adriana 

The following automatic conversions were performed:

'_exptl_crystal_density_meas' value 'Not Measured' was changed to '?'
- the value is perceived as not measured.

Automatic conversion script
Id: cif_fix_values 3008 2015-01-20 13:52:24Z robertas 
;
_cod_original_sg_symbol_H-M Pbca
_cod_database_code 1503660

loop_
_symmetry_equiv_pos_as_xyz
'x, y, z'
'-x+1/2, -y, z+1/2'
'-x, y+1/2, -z+1/2'
'x+1/2, -y+1/2, -z'
'-x, -y, -z'
'x-1/2, y, -z-1/2'
'x, -y-1/2, z-1/2'
'-x-1/2, y-1/2, z'

loop_
_atom_site_label
_atom_site_type_symbol
_atom_site_fract_x
_atom_site_fract_y
_atom_site_fract_z
_atom_site_U_iso_or_equiv
_atom_site_adp_type
_atom_site_occupancy
_atom_site_symmetry_multiplicity
_atom_site_calc_flag
_atom_site_refinement_flags
C3 C 0.6615(3) 1.1595(4) 0.73769(10) 0.0444(7) Uani 1 1 d .
H3 H 0.7136 1.1897 0.7652 0.053 Uiso 1 1 calc R
O2 O 0.21352(18) 1.1450(2) 0.63953(6) 0.0340(4) Uani 1 1 d .
N6 N 0.1944(2) 0.8030(2) 0.51232(7) 0.0282(5) Uani 1 1 d .
O5 O 0.29894(19) 0.7196(2) 0.48323(6) 0.0387(5) Uani 1 1 d .
N1 N 0.4230(2) 0.8819(3) 0.54457(7) 0.0271(5) Uani 1 1 d .
O1 O 0.63830(17) 0.9107(2) 0.58521(6) 0.0378(5) Uani 1 1 d .
N3 N 0.19905(19) 0.9761(2) 0.57657(6) 0.0235(4) Uani 1 1 d .
N2 N 0.4273(2) 1.0237(2) 0.61513(6) 0.0235(4) Uani 1 1 d .
C8 C 0.2694(2) 0.8819(3) 0.54294(7) 0.0226(5) Uani 1 1 d .
C7 C 0.2737(2) 1.0555(3) 0.61210(7) 0.0234(5) Uani 1 1 d .
C9 C 0.5048(2) 0.9362(3) 0.58172(7) 0.0255(5) Uani 1 1 d .
C6 C 0.5074(2) 1.0743(3) 0.65736(7) 0.0228(5) Uani 1 1 d .
C5 C 0.4662(3) 1.0104(3) 0.70044(8) 0.0316(6) Uani 1 1 d .
H5 H 0.3860 0.9382 0.7024 0.038 Uiso 1 1 calc R
C1 C 0.6250(3) 1.1788(3) 0.65361(9) 0.0337(6) Uani 1 1 d .
H1 H 0.6525 1.2211 0.6240 0.040 Uiso 1 1 calc R
C4 C 0.5439(3) 1.0536(4) 0.74080(8) 0.0432(7) Uani 1 1 d .
H4 H 0.5165 1.0108 0.7704 0.052 Uiso 1 1 calc R
C10 C 0.0359(2) 0.9864(3) 0.57475(9) 0.0314(5) Uani 1 1 d .
H10A H -0.0064 0.8799 0.5775 0.047 Uiso 1 1 calc R
H10B H 0.0056 1.0336 0.5448 0.047 Uiso 1 1 calc R
H10C H 0.0005 1.0526 0.6007 0.047 Uiso 1 1 calc R
C2 C 0.7024(3) 1.2207(4) 0.69427(10) 0.0464(7) Uani 1 1 d .
H2 H 0.7835 1.2916 0.6922 0.056 Uiso 1 1 calc R
H5S H 0.249(3) 0.676(3) 0.4629(10) 0.032(7) Uiso 1 1 d .
H1N H 0.462(3) 0.826(3) 0.5248(9) 0.024(7) Uiso 1 1 d .

loop_
_atom_site_aniso_label
_atom_site_aniso_U_11
_atom_site_aniso_U_22
_atom_site_aniso_U_33
_atom_site_aniso_U_23
_atom_site_aniso_U_13
_atom_site_aniso_U_12
C3 0.0428(15) 0.0550(18) 0.0355(14) -0.0211(13) -0.0196(12) 0.0213(14)
O2 0.0277(9) 0.0421(10) 0.0322(9) -0.0137(8) -0.0019(7) 0.0084(8)
N6 0.0248(9) 0.0316(11) 0.0282(9) -0.0067(9) -0.0018(8) 0.0044(8)
O5 0.0261(8) 0.0529(12) 0.0372(10) -0.0271(9) -0.0072(7) 0.0050(8)
N1 0.0244(10) 0.0348(11) 0.0222(9) -0.0104(9) 0.0004(8) 0.0019(8)
O1 0.0216(8) 0.0576(12) 0.0340(9) -0.0215(9) -0.0036(7) 0.0075(8)
N3 0.0196(8) 0.0267(10) 0.0241(9) -0.0022(8) -0.0014(7) 0.0020(8)
N2 0.0216(9) 0.0282(10) 0.0206(9) -0.0044(8) -0.0009(7) -0.0004(8)
C8 0.0204(10) 0.0248(11) 0.0225(10) 0.0030(9) -0.0019(8) 0.0004(8)
C7 0.0253(11) 0.0226(11) 0.0225(10) 0.0010(9) -0.0002(8) 0.0015(9)
C9 0.0237(10) 0.0307(12) 0.0222(10) -0.0045(9) 0.0014(8) 0.0005(9)
C6 0.0232(10) 0.0252(11) 0.0200(10) -0.0044(9) -0.0008(8) 0.0051(9)
C5 0.0284(12) 0.0403(14) 0.0260(11) -0.0001(11) 0.0034(9) 0.0055(11)
C1 0.0323(13) 0.0351(14) 0.0337(13) 0.0020(11) -0.0039(10) -0.0040(11)
C4 0.0420(15) 0.066(2) 0.0217(12) -0.0023(12) 0.0005(10) 0.0218(14)
C10 0.0197(11) 0.0377(14) 0.0368(12) -0.0066(11) -0.0021(9) 0.0014(10)
C2 0.0401(15) 0.0433(16) 0.0557(17) -0.0132(14) -0.0161(13) -0.0040(13)

loop_
_atom_type_symbol
_atom_type_description
_atom_type_scat_dispersion_real
_atom_type_scat_dispersion_imag
_atom_type_scat_source
C C 0.0033 0.0016 'International Tables Vol C Tables 4.2.6.8 and 6.1.1.4'
H H 0.0000 0.0000 'International Tables Vol C Tables 4.2.6.8 and 6.1.1.4'
N N 0.0061 0.0033 'International Tables Vol C Tables 4.2.6.8 and 6.1.1.4'
O O 0.0106 0.0060 'International Tables Vol C Tables 4.2.6.8 and 6.1.1.4'

loop_
_geom_angle_atom_site_label_1
_geom_angle_atom_site_label_2
_geom_angle_atom_site_label_3
_geom_angle
C2 C3 C4 119.9(2)
C8 N6 O5 107.04(17)
C9 N1 C8 124.5(2)
C7 N3 C8 123.41(18)
C7 N3 C10 118.88(18)
C8 N3 C10 117.68(18)
C9 N2 C7 123.55(18)
C9 N2 C6 117.62(18)
C7 N2 C6 118.65(17)
N6 C8 N1 123.3(2)
N6 C8 N3 120.99(19)
N1 C8 N3 115.69(19)
O2 C7 N3 123.3(2)
O2 C7 N2 121.2(2)
N3 C7 N2 115.47(18)
O1 C9 N1 122.3(2)
O1 C9 N2 122.1(2)
N1 C9 N2 115.54(19)
C1 C6 C5 121.4(2)
C1 C6 N2 120.1(2)
C5 C6 N2 118.5(2)
C6 C5 C4 119.3(2)
C6 C1 C2 118.8(2)
C3 C4 C5 120.1(2)
C3 C2 C1 120.6(3)

loop_
_geom_bond_atom_site_label_1
_geom_bond_atom_site_label_2
_geom_bond_distance
C3 C2 1.376(4)
C3 C4 1.379(4)
O2 C7 1.203(3)
N6 C8 1.278(3)
N6 O5 1.427(2)
N1 C9 1.356(3)
N1 C8 1.379(3)
O1 C9 1.221(3)
N3 C7 1.375(3)
N3 C8 1.384(3)
N3 C10 1.468(3)
N2 C9 1.380(3)
N2 C7 1.407(3)
N2 C6 1.453(3)
C6 C1 1.373(3)
C6 C5 1.377(3)
C5 C4 1.382(3)
C1 C2 1.385(4)

loop_
_geom_torsion_atom_site_label_1
_geom_torsion_atom_site_label_2
_geom_torsion_atom_site_label_3
_geom_torsion_atom_site_label_4
_geom_torsion
O5 N6 C8 N1 0.9(3)
O5 N6 C8 N3 179.95(19)
C9 N1 C8 N6 -165.8(2)
C9 N1 C8 N3 15.1(3)
C7 N3 C8 N6 175.9(2)
C10 N3 C8 N6 -2.1(3)
C7 N3 C8 N1 -5.1(3)
C10 N3 C8 N1 177.0(2)
C8 N3 C7 O2 175.3(2)
C10 N3 C7 O2 -6.8(3)
C8 N3 C7 N2 -5.7(3)
C10 N3 C7 N2 172.2(2)
C9 N2 C7 O2 -172.8(2)
C6 N2 C7 O2 12.2(3)
C9 N2 C7 N3 8.2(3)
C6 N2 C7 N3 -166.80(19)
C8 N1 C9 O1 167.8(2)
C8 N1 C9 N2 -12.8(3)
C7 N2 C9 O1 179.8(2)
C6 N2 C9 O1 -5.1(3)
C7 N2 C9 N1 0.5(3)
C6 N2 C9 N1 175.5(2)
C9 N2 C6 C1 64.0(3)
C7 N2 C6 C1 -120.7(2)
C9 N2 C6 C5 -113.6(2)
C7 N2 C6 C5 61.7(3)
C1 C6 C5 C4 0.6(4)
N2 C6 C5 C4 178.1(2)
C5 C6 C1 C2 -0.4(4)
N2 C6 C1 C2 -177.9(2)
C2 C3 C4 C5 -0.7(4)
C6 C5 C4 C3 -0.1(4)
C4 C3 C2 C1 1.0(4)
C6 C1 C2 C3 -0.4(4)
